data_4339235
loop_
_publ_author_name
'Go, Yong Bok'
'Wang, Xiqu'
'Jacobson, Allan J.'

_publ_section_title
;
 (6,3)-honeycomb structures of uranium(VI) benzenedicarboxylate
 derivatives: the use of noncovalent interactions to prevent
 interpenetration.
;
_journal_issue 16
_journal_name_full 'Inorganic chemistry'
_journal_page_first 6594
_journal_page_last 6600
_journal_paper_doi 10.1021/ic700693f
_journal_volume 46
_journal_year 2007
_chemical_formula_sum 'C12 H15 N O10.5 U'
_chemical_formula_weight 579.28
_chemical_name_systematic
;
 ?
;
_space_group_IT_number 2
_symmetry_space_group_name_Hall '-P 1'
_symmetry_space_group_name_H-M 'P -1'
_atom_sites_solution_hydrogens geom
_atom_sites_solution_primary direct
_atom_sites_solution_secondary difmap
_audit_creation_method SHELXL-97
_cell_angle_alpha 78.490(11)
_cell_angle_beta 82.169(13)
_cell_angle_gamma 85.569(13)
_cell_formula_units_Z 4
_cell_length_a 10.453(8)
_cell_length_b 12.316(9)
_cell_length_c 13.441(10)
_cell_measurement_temperature 293(2)
_cell_volume 1678(2)
_computing_structure_refinement 'SHELXL-97 (Sheldrick, 1997)'
_diffrn_ambient_temperature 293(2)
_diffrn_measured_fraction_theta_full 0.873
_diffrn_measured_fraction_theta_max 0.873
_diffrn_measurement_device_type 'SIEMENS SMART/CCD'
_diffrn_measurement_method 'narrow frame'
_diffrn_radiation_monochromator graphite
_diffrn_radiation_source 'fine-focus sealed tube'
_diffrn_radiation_type MoK\a
_diffrn_radiation_wavelength 0.71073
_diffrn_reflns_av_R_equivalents 0.0138
_diffrn_reflns_av_sigmaI/netI 0.0302
_diffrn_reflns_limit_h_max 7
_diffrn_reflns_limit_h_min -13
_diffrn_reflns_limit_k_max 15
_diffrn_reflns_limit_k_min -14
_diffrn_reflns_limit_l_max 17
_diffrn_reflns_limit_l_min -17
_diffrn_reflns_number 10531
_diffrn_reflns_theta_full 28.50
_diffrn_reflns_theta_max 28.50
_diffrn_reflns_theta_min 1.56
_exptl_absorpt_coefficient_mu 9.730
_exptl_absorpt_correction_T_max 'Tmin/Tmax ratio 0.8576'
_exptl_absorpt_correction_T_min 'Tmin/Tmax ratio 0.8576'
_exptl_absorpt_correction_type multi-scan
_exptl_absorpt_process_details SADABS
_exptl_crystal_colour yellow
_exptl_crystal_density_diffrn 2.284
_exptl_crystal_density_method 'not measured'
_exptl_crystal_description block
_exptl_crystal_F_000 1070
_exptl_crystal_size_max 0.0175
_exptl_crystal_size_mid 0.015
_exptl_crystal_size_min 0.0125
_refine_diff_density_max 2.884
_refine_diff_density_min -1.379
_refine_diff_density_rms 0.140
_refine_ls_extinction_method none
_refine_ls_goodness_of_fit_ref 1.041
_refine_ls_hydrogen_treatment riding
_refine_ls_matrix_type full
_refine_ls_number_parameters 464
_refine_ls_number_reflns 7431
_refine_ls_number_restraints 0
_refine_ls_restrained_S_all 1.041
_refine_ls_R_factor_all 0.0423
_refine_ls_R_factor_gt 0.0275
_refine_ls_shift/su_max 0.001
_refine_ls_shift/su_mean 0.000
_refine_ls_structure_factor_coef Fsqd
_refine_ls_weighting_details 'calc w=1/[\s^2^(Fo^2^)+(0.0291P)^2^+4.5551P] where P=(Fo^2^+2Fc^2^)/3'
_refine_ls_weighting_scheme calc
_refine_ls_wR_factor_gt 0.0610
_refine_ls_wR_factor_ref 0.0657
_reflns_number_gt 5913
_reflns_number_total 7431
_reflns_threshold_expression >2sigma(I)
_cod_data_source_file ic700693f-file001.cif
_cod_data_source_block 1
_cod_original_sg_symbol_H-M P-1
_cod_original_formula_sum 'C12 H15 N O10.50 U'
_cod_database_code 4339235

loop_
_symmetry_equiv_pos_as_xyz
'x, y, z'
'-x, -y, -z'

loop_
_atom_site_label
_atom_site_type_symbol
_atom_site_fract_x
_atom_site_fract_y
_atom_site_fract_z
_atom_site_U_iso_or_equiv
_atom_site_adp_type
_atom_site_occupancy
_atom_site_symmetry_multiplicity
_atom_site_calc_flag
_atom_site_refinement_flags
U1 U -0.206339(18) 0.338425(15) 0.086635(15) 0.02683(6) Uani 1 1 d .
U2 U 0.603655(18) 0.187015(14) 0.591652(14) 0.02518(6) Uani 1 1 d .
O1 O -0.0607(4) 0.3937(3) 0.1909(3) 0.0449(11) Uani 1 1 d .
O2 O -0.0987(4) 0.2172(3) 0.2275(3) 0.0395(10) Uani 1 1 d .
O3 O -0.2653(4) 0.1422(3) 0.1063(3) 0.0374(10) Uani 1 1 d .
O4 O -0.3435(4) 0.2611(3) -0.0163(3) 0.0363(9) Uani 1 1 d .
O5 O -0.3076(4) 0.4773(3) -0.0380(3) 0.0448(11) Uani 1 1 d .
O6 O -0.1860(4) 0.5432(3) 0.0527(3) 0.0396(10) Uani 1 1 d .
O7 O 0.3929(4) 0.1409(3) 0.5548(3) 0.0413(10) Uani 1 1 d .
O8 O 0.4552(4) 0.3049(3) 0.4810(4) 0.0490(12) Uani 1 1 d .
O9 O 0.6916(4) 0.3698(3) 0.5092(4) 0.0485(12) Uani 1 1 d .
O10 O 0.8098(4) 0.2576(3) 0.6101(4) 0.0471(12) Uani 1 1 d .
O11 O -0.2746(4) 1.0588(3) -0.2857(3) 0.0398(10) Uani 1 1 d .
O12 O -0.4563(4) 1.0025(3) -0.3141(3) 0.0342(9) Uani 1 1 d .
O13 O -0.0758(4) 0.3166(4) -0.0063(3) 0.0417(10) Uani 1 1 d .
O14 O -0.3361(4) 0.3570(3) 0.1813(3) 0.0401(10) Uani 1 1 d .
O15 O 0.5263(4) 0.2467(3) 0.6939(3) 0.0430(10) Uani 1 1 d .
O16 O 0.6817(4) 0.1296(4) 0.4891(3) 0.0457(11) Uani 1 1 d .
C1 C -0.0393(5) 0.2981(4) 0.2414(4) 0.0307(12) Uani 1 1 d .
C2 C 0.0595(5) 0.2810(4) 0.3148(4) 0.0290(11) Uani 1 1 d .
C3 C 0.1389(5) 0.3672(4) 0.3128(4) 0.0314(12) Uani 1 1 d .
H3 H 0.1250 0.4358 0.2710 0.038 Uiso 1 1 calc R
C4 C 0.2385(5) 0.3508(4) 0.3732(4) 0.0319(12) Uani 1 1 d .
H4 H 0.2915 0.4085 0.3716 0.038 Uiso 1 1 calc R
C5 C 0.2598(5) 0.2497(4) 0.4356(4) 0.0294(11) Uani 1 1 d .
C6 C 0.1788(5) 0.1637(4) 0.4393(4) 0.0343(13) Uani 1 1 d .
H6 H 0.1918 0.0956 0.4822 0.041 Uiso 1 1 calc R
C7 C 0.0791(5) 0.1797(4) 0.3794(4) 0.0340(13) Uani 1 1 d .
H7 H 0.0249 0.1224 0.3823 0.041 Uiso 1 1 calc R
C8 C 0.3743(5) 0.2309(4) 0.4934(4) 0.0334(13) Uani 1 1 d .
C9 C -0.2590(5) 0.5600(4) -0.0168(4) 0.0310(12) Uani 1 1 d .
C10 C -0.2889(5) 0.6731(4) -0.0743(4) 0.0265(11) Uani 1 1 d .
C11 C -0.2154(5) 0.7613(4) -0.0714(4) 0.0288(11) Uani 1 1 d .
H11 H -0.1519 0.7521 -0.0279 0.035 Uiso 1 1 calc R
C12 C -0.2376(5) 0.8635(4) -0.1341(4) 0.0293(11) Uani 1 1 d .
H12 H -0.1881 0.9227 -0.1330 0.035 Uiso 1 1 calc R
C13 C -0.3337(5) 0.8773(4) -0.1985(4) 0.0261(11) Uani 1 1 d .
C14 C -0.4099(5) 0.7893(4) -0.1979(4) 0.0295(12) Uani 1 1 d .
H14 H -0.4762 0.7992 -0.2390 0.035 Uiso 1 1 calc R
C15 C -0.3875(5) 0.6874(4) -0.1366(4) 0.0301(12) Uani 1 1 d .
H15 H -0.4381 0.6285 -0.1368 0.036 Uiso 1 1 calc R
C16 C -0.3560(5) 0.9844(4) -0.2690(4) 0.0302(12) Uani 1 1 d .
C17 C -0.3381(5) 0.1640(4) 0.0355(4) 0.0280(11) Uani 1 1 d .
C18 C -0.4195(5) 0.0782(4) 0.0160(4) 0.0267(11) Uani 1 1 d .
C19 C -0.4138(5) -0.0307(4) 0.0713(4) 0.0285(11) Uani 1 1 d .
H19 H -0.3556 -0.0509 0.1192 0.034 Uiso 1 1 calc R
C20 C -0.5076(5) 0.1078(4) -0.0559(4) 0.0295(11) Uani 1 1 d .
H20 H -0.5125 0.1799 -0.0932 0.035 Uiso 1 1 calc R
C21 C 0.9953(5) 0.5908(5) 0.4209(5) 0.0376(14) Uani 1 1 d .
H21 H 0.9919 0.6516 0.3675 0.045 Uiso 1 1 calc R
C22 C 0.9018(5) 0.4263(4) 0.5227(4) 0.0327(12) Uani 1 1 d .
C23 C 0.7953(6) 0.3476(5) 0.5476(5) 0.0364(13) Uani 1 1 d .
C24 C 0.8970(6) 0.5174(5) 0.4437(5) 0.0417(15) Uani 1 1 d .
H24 H 0.8274 0.5293 0.4058 0.050 Uiso 1 1 calc R
N1 N 0.7463(5) 0.0276(4) 0.3066(4) 0.0435(13) Uani 1 1 d .
N2 N 0.5734(7) 0.5101(5) 0.3292(5) 0.0693(19) Uani 1 1 d .
O1W O 0.6350(7) 0.4191(4) 0.7824(4) 0.083(2) Uani 1 1 d .
O2W O 0.7818(8) 0.6414(6) 0.2237(5) 0.109(2) Uani 1 1 d .
O3W O 0.998(7) 0.033(3) 0.002(6) 0.180(13) Uani 0.50 1 d P
O4W O 0.895(3) 0.166(3) 0.837(2) 0.187(19) Uani 0.38(2) 1 d P
O5WA O 0.875(5) 0.846(3) 0.237(7) 0.31(4) Uani 0.46(6) 1 d P
O5WB O 0.887(4) 0.856(2) 0.165(3) 0.189(17) Uani 0.52(6) 1 d P
O6W O 0.0041(8) 0.9174(8) 0.3245(9) 0.122(5) Uani 0.84(2) 1 d P

loop_
_atom_site_aniso_label
_atom_site_aniso_U_11
_atom_site_aniso_U_22
_atom_site_aniso_U_33
_atom_site_aniso_U_23
_atom_site_aniso_U_13
_atom_site_aniso_U_12
U1 0.02554(11) 0.01908(10) 0.03757(12) 0.00189(8) -0.01833(9) -0.00530(8)
U2 0.02360(10) 0.02008(10) 0.03169(11) 0.00287(7) -0.01171(8) -0.00595(8)
O1 0.050(3) 0.027(2) 0.062(3) 0.0061(19) -0.042(2) -0.0075(18)
O2 0.043(2) 0.030(2) 0.048(2) 0.0040(18) -0.031(2) -0.0076(18)
O3 0.046(2) 0.0247(19) 0.045(2) 0.0025(16) -0.026(2) -0.0120(17)
O4 0.046(2) 0.0236(19) 0.042(2) 0.0046(16) -0.0246(19) -0.0155(17)
O5 0.059(3) 0.0195(19) 0.061(3) 0.0027(18) -0.040(2) -0.0047(18)
O6 0.047(2) 0.0248(19) 0.051(2) 0.0030(17) -0.030(2) -0.0059(17)
O7 0.037(2) 0.034(2) 0.052(3) 0.0132(18) -0.028(2) -0.0132(18)
O8 0.037(2) 0.038(2) 0.068(3) 0.023(2) -0.031(2) -0.0177(19)
O9 0.036(2) 0.038(2) 0.068(3) 0.019(2) -0.028(2) -0.0184(19)
O10 0.035(2) 0.031(2) 0.071(3) 0.020(2) -0.028(2) -0.0157(18)
O11 0.031(2) 0.030(2) 0.055(3) 0.0141(18) -0.0224(19) -0.0099(17)
O12 0.031(2) 0.0241(19) 0.045(2) 0.0078(16) -0.0167(18) -0.0067(16)
O13 0.031(2) 0.047(2) 0.046(2) -0.005(2) -0.0068(19) -0.0053(19)
O14 0.040(2) 0.041(2) 0.042(2) -0.0060(18) -0.0154(19) -0.0065(19)
O15 0.048(3) 0.036(2) 0.047(2) -0.0081(19) -0.012(2) 0.0007(19)
O16 0.049(3) 0.045(2) 0.041(2) 0.0023(19) -0.008(2) -0.008(2)
C1 0.027(3) 0.028(3) 0.038(3) 0.001(2) -0.015(2) -0.005(2)
C2 0.031(3) 0.029(3) 0.029(3) -0.002(2) -0.014(2) 0.001(2)
C3 0.032(3) 0.025(3) 0.040(3) -0.002(2) -0.017(2) -0.001(2)
C4 0.030(3) 0.029(3) 0.039(3) 0.000(2) -0.016(2) -0.008(2)
C5 0.024(3) 0.033(3) 0.033(3) -0.005(2) -0.015(2) 0.000(2)
C6 0.033(3) 0.027(3) 0.042(3) 0.007(2) -0.020(3) -0.007(2)
C7 0.035(3) 0.026(3) 0.042(3) 0.006(2) -0.022(3) -0.011(2)
C8 0.033(3) 0.032(3) 0.035(3) 0.007(2) -0.018(2) -0.009(2)
C9 0.033(3) 0.021(2) 0.040(3) 0.002(2) -0.016(2) -0.001(2)
C10 0.029(3) 0.022(2) 0.028(3) 0.000(2) -0.009(2) 0.001(2)
C11 0.029(3) 0.024(3) 0.034(3) -0.001(2) -0.015(2) -0.001(2)
C12 0.025(3) 0.020(2) 0.040(3) 0.003(2) -0.009(2) -0.005(2)
C13 0.022(2) 0.022(2) 0.031(3) 0.001(2) -0.005(2) 0.003(2)
C14 0.022(3) 0.027(3) 0.039(3) 0.001(2) -0.012(2) -0.002(2)
C15 0.027(3) 0.022(2) 0.042(3) -0.002(2) -0.012(2) -0.003(2)
C16 0.028(3) 0.027(3) 0.034(3) 0.002(2) -0.008(2) -0.001(2)
C17 0.026(3) 0.026(3) 0.033(3) -0.004(2) -0.009(2) -0.006(2)
C18 0.027(3) 0.027(3) 0.029(3) -0.007(2) -0.008(2) -0.005(2)
C19 0.031(3) 0.026(3) 0.031(3) -0.001(2) -0.016(2) -0.004(2)
C20 0.037(3) 0.023(3) 0.029(3) -0.001(2) -0.010(2) -0.005(2)
C21 0.033(3) 0.028(3) 0.048(3) 0.011(2) -0.016(3) -0.009(2)
C22 0.026(3) 0.027(3) 0.044(3) 0.002(2) -0.009(2) -0.006(2)
C23 0.033(3) 0.027(3) 0.048(4) 0.005(2) -0.015(3) -0.013(2)
C24 0.034(3) 0.036(3) 0.054(4) 0.010(3) -0.022(3) -0.014(3)
N1 0.056(3) 0.037(3) 0.036(3) 0.002(2) -0.008(2) -0.016(2)
N2 0.082(5) 0.051(4) 0.075(5) -0.005(3) -0.028(4) 0.009(3)
O1W 0.140(6) 0.049(3) 0.072(4) 0.000(3) -0.061(4) -0.024(3)
O2W 0.142(7) 0.120(6) 0.069(4) -0.018(4) -0.016(4) -0.035(5)
O3W 0.148(16) 0.17(5) 0.22(2) -0.07(4) 0.005(15) 0.00(4)
O4W 0.20(3) 0.26(4) 0.15(2) -0.15(2) 0.03(2) -0.04(2)
O5WA 0.43(8) 0.15(3) 0.36(8) -0.11(4) -0.04(5) 0.16(4)
O5WB 0.25(3) 0.15(2) 0.20(3) 0.007(17) -0.16(2) -0.09(2)
O6W 0.058(5) 0.089(7) 0.198(12) 0.023(6) -0.020(6) 0.001(4)

loop_
_atom_type_symbol
_atom_type_description
_atom_type_scat_dispersion_real
_atom_type_scat_dispersion_imag
_atom_type_scat_source
C C 0.0033 0.0016 'International Tables Vol C Tables 4.2.6.8 and 6.1.1.4'
O O 0.0106 0.0060 'International Tables Vol C Tables 4.2.6.8 and 6.1.1.4'
U U -9.6767 9.6646 'International Tables Vol C Tables 4.2.6.8 and 6.1.1.4'
H H 0.0000 0.0000 'International Tables Vol C Tables 4.2.6.8 and 6.1.1.4'
N N 0.0061 0.0033 'International Tables Vol C Tables 4.2.6.8 and 6.1.1.4'

loop_
_geom_angle_atom_site_label_1
_geom_angle_atom_site_label_2
_geom_angle_atom_site_label_3
_geom_angle
_geom_angle_site_symmetry_1
_geom_angle_site_symmetry_3
O13 U1 O14 178.59(19) . .
O13 U1 O1 90.82(19) . .
O14 U1 O1 89.03(18) . .
O13 U1 O5 91.03(19) . .
O14 U1 O5 90.26(18) . .
O1 U1 O5 120.03(13) . .
O13 U1 O4 86.64(18) . .
O14 U1 O4 93.36(17) . .
O1 U1 O4 173.67(13) . .
O5 U1 O4 65.86(13) . .
O13 U1 O6 93.68(18) . .
O14 U1 O6 87.56(17) . .
O1 U1 O6 67.63(12) . .
O5 U1 O6 52.44(12) . .
O4 U1 O6 118.30(12) . .
O13 U1 O3 90.26(17) . .
O14 U1 O3 88.63(17) . .
O1 U1 O3 122.36(12) . .
O5 U1 O3 117.56(13) . .
O4 U1 O3 51.92(12) . .
O6 U1 O3 169.25(12) . .
O13 U1 O2 92.31(18) . .
O14 U1 O2 86.49(17) . .
O1 U1 O2 52.65(13) . .
O5 U1 O2 171.99(13) . .
O4 U1 O2 121.61(13) . .
O6 U1 O2 120.02(12) . .
O3 U1 O2 69.73(12) . .
O13 U1 C1 90.79(19) . .
O14 U1 C1 88.46(18) . .
O1 U1 C1 26.12(14) . .
O5 U1 C1 146.14(14) . .
O4 U1 C1 147.99(14) . .
O6 U1 C1 93.70(14) . .
O3 U1 C1 96.24(14) . .
O2 U1 C1 26.56(13) . .
O13 U1 C9 92.51(18) . .
O14 U1 C9 88.90(18) . .
O1 U1 C9 93.78(14) . .
O5 U1 C9 26.27(13) . .
O4 U1 C9 92.13(14) . .
O6 U1 C9 26.18(13) . .
O3 U1 C9 143.71(14) . .
O2 U1 C9 146.14(14) . .
C1 U1 C9 119.87(15) . .
O13 U1 C17 89.56(18) . .
O14 U1 C17 89.84(17) . .
O1 U1 C17 148.53(14) . .
O5 U1 C17 91.42(14) . .
O4 U1 C17 25.81(13) . .
O6 U1 C17 143.72(13) . .
O3 U1 C17 26.17(13) . .
O2 U1 C17 95.89(14) . .
C1 U1 C17 122.41(15) . .
C9 U1 C17 117.64(15) . .
O16 U2 O15 179.1(2) . .
O16 U2 O10 88.83(19) . .
O15 U2 O10 90.60(19) . .
O16 U2 O12 90.71(18) . 1_646
O15 U2 O12 90.13(17) . 1_646
O10 U2 O12 119.72(12) . 1_646
O16 U2 O7 90.56(19) . .
O15 U2 O7 89.90(18) . .
O10 U2 O7 171.72(12) . .
O12 U2 O7 68.54(12) 1_646 .
O16 U2 O11 91.87(18) . 1_646
O15 U2 O11 88.51(18) . 1_646
O10 U2 O11 67.15(13) . 1_646
O12 U2 O11 52.62(12) 1_646 1_646
O7 U2 O11 121.12(13) . 1_646
O16 U2 O8 91.71(19) . .
O15 U2 O8 88.00(19) . .
O10 U2 O8 119.53(13) . .
O12 U2 O8 120.73(13) 1_646 .
O7 U2 O8 52.23(13) . .
O11 U2 O8 172.49(13) 1_646 .
O16 U2 O9 89.75(19) . .
O15 U2 O9 89.39(19) . .
O10 U2 O9 52.27(13) . .
O12 U2 O9 171.97(12) 1_646 .
O7 U2 O9 119.47(13) . .
O11 U2 O9 119.35(13) 1_646 .
O8 U2 O9 67.27(13) . .
O16 U2 C23 88.1(2) . .
O15 U2 C23 91.1(2) . .
O10 U2 C23 26.26(14) . .
O12 U2 C23 145.96(14) 1_646 .
O7 U2 C23 145.47(14) . .
O11 U2 C23 93.41(15) 1_646 .
O8 U2 C23 93.31(15) . .
O9 U2 C23 26.05(14) . .
O16 U2 C16 91.18(19) . 1_646
O15 U2 C16 89.51(18) . 1_646
O10 U2 C16 93.42(14) . 1_646
O12 U2 C16 26.31(14) 1_646 1_646
O7 U2 C16 94.84(14) . 1_646
O11 U2 C16 26.31(14) 1_646 1_646
O8 U2 C16 146.96(14) . 1_646
O9 U2 C16 145.66(14) . 1_646
C23 U2 C16 119.68(16) . 1_646
O16 U2 C8 90.12(19) . .
O15 U2 C8 89.98(19) . .
O10 U2 C8 145.63(14) . .
O12 U2 C8 94.65(14) 1_646 .
O7 U2 C8 26.11(13) . .
O11 U2 C8 147.21(14) 1_646 .
O8 U2 C8 26.17(13) . .
O9 U2 C8 93.37(14) . .
C23 U2 C8 119.37(16) . .
C16 U2 C8 120.95(15) 1_646 .
C1 O1 U1 95.8(3) . .
C1 O2 U1 91.6(3) . .
C17 O3 U1 94.1(3) . .
C17 O4 U1 95.1(3) . .
C9 O5 U1 95.8(3) . .
C9 O6 U1 93.1(3) . .
C8 O7 U2 95.0(3) . .
C8 O8 U2 93.9(3) . .
C23 O9 U2 93.2(3) . .
C23 O10 U2 94.8(3) . .
C16 O11 U2 94.2(3) . 1_464
C16 O12 U2 94.5(3) . 1_464
O1 C1 O2 119.7(5) . .
O1 C1 C2 119.1(5) . .
O2 C1 C2 121.1(5) . .
O1 C1 U1 58.0(3) . .
O2 C1 U1 61.8(3) . .
C2 C1 U1 174.2(4) . .
C7 C2 C3 119.6(5) . .
C7 C2 C1 121.8(5) . .
C3 C2 C1 118.5(5) . .
C4 C3 C2 119.9(5) . .
C5 C4 C3 120.6(5) . .
C4 C5 C6 119.7(5) . .
C4 C5 C8 119.6(5) . .
C6 C5 C8 120.6(5) . .
C7 C6 C5 120.0(5) . .
C6 C7 C2 120.3(5) . .
O7 C8 O8 118.7(5) . .
O7 C8 C5 121.0(5) . .
O8 C8 C5 120.3(5) . .
O7 C8 U2 58.9(3) . .
O8 C8 U2 60.0(3) . .
C5 C8 U2 175.6(4) . .
O6 C9 O5 118.6(5) . .
O6 C9 C10 121.9(5) . .
O5 C9 C10 119.4(5) . .
O6 C9 U1 60.7(3) . .
O5 C9 U1 58.0(3) . .
C10 C9 U1 177.3(4) . .
C11 C10 C15 120.5(5) . .
C11 C10 C9 121.0(5) . .
C15 C10 C9 118.4(5) . .
C10 C11 C12 119.5(5) . .
C11 C12 C13 120.1(5) . .
C12 C13 C14 119.8(5) . .
C12 C13 C16 121.2(5) . .
C14 C13 C16 119.0(5) . .
C15 C14 C13 120.3(5) . .
C14 C15 C10 119.7(5) . .
O11 C16 O12 118.7(5) . .
O11 C16 C13 120.7(5) . .
O12 C16 C13 120.6(5) . .
O11 C16 U2 59.5(3) . 1_464
O12 C16 U2 59.2(3) . 1_464
C13 C16 U2 178.5(4) . 1_464
O4 C17 O3 118.7(4) . .
O4 C17 C18 120.1(4) . .
O3 C17 C18 121.2(5) . .
O4 C17 U1 59.1(3) . .
O3 C17 U1 59.8(3) . .
C18 C17 U1 173.5(4) . .
C19 C18 C20 119.1(5) . .
C19 C18 C17 121.3(5) . .
C20 C18 C17 119.6(5) . .
C20 C19 C18 120.9(5) 2_455 .
C19 C20 C18 120.0(5) 2_455 .
C22 C21 C24 119.9(5) 2_766 .
C21 C22 C24 119.8(5) 2_766 .
C21 C22 C23 120.0(5) 2_766 .
C24 C22 C23 120.2(5) . .
O9 C23 O10 119.5(5) . .
O9 C23 C22 121.5(5) . .
O10 C23 C22 119.0(5) . .
O9 C23 U2 60.8(3) . .
O10 C23 U2 58.9(3) . .
C22 C23 U2 176.4(4) . .
C21 C24 C22 120.3(5) . .

loop_
_geom_bond_atom_site_label_1
_geom_bond_atom_site_label_2
_geom_bond_distance
_geom_bond_site_symmetry_2
U1 O13 1.763(4) .
U1 O14 1.764(4) .
U1 O1 2.422(4) .
U1 O5 2.431(4) .
U1 O4 2.481(4) .
U1 O6 2.492(4) .
U1 O3 2.494(4) .
U1 O2 2.504(4) .
U1 C1 2.840(5) .
U1 C9 2.854(5) .
U1 C17 2.879(5) .
U2 O16 1.750(5) .
U2 O15 1.758(4) .
U2 O10 2.446(4) .
U2 O12 2.453(4) 1_646
U2 O7 2.455(4) .
U2 O11 2.460(4) 1_646
U2 O8 2.479(4) .
U2 O9 2.487(4) .
U2 C23 2.846(5) .
U2 C16 2.847(5) 1_646
U2 C8 2.857(5) .
O1 C1 1.257(6) .
O2 C1 1.270(6) .
O3 C17 1.273(6) .
O4 C17 1.259(6) .
O5 C9 1.269(6) .
O6 C9 1.261(6) .
O7 C8 1.262(6) .
O8 C8 1.263(6) .
O9 C23 1.252(7) .
O10 C23 1.264(6) .
O11 C16 1.265(6) .
O11 U2 2.460(4) 1_464
O12 C16 1.266(6) .
O12 U2 2.453(4) 1_464
C1 C2 1.499(7) .
C2 C7 1.389(7) .
C2 C3 1.391(7) .
C3 C4 1.384(7) .
C4 C5 1.376(7) .
C5 C6 1.395(7) .
C5 C8 1.493(7) .
C6 C7 1.380(7) .
C9 C10 1.485(7) .
C10 C11 1.387(7) .
C10 C15 1.394(7) .
C11 C12 1.390(7) .
C12 C13 1.392(7) .
C13 C14 1.393(7) .
C13 C16 1.485(7) .
C14 C15 1.379(7) .
C16 U2 2.847(5) 1_464
C17 C18 1.490(7) .
C18 C19 1.399(7) .
C18 C20 1.402(7) .
C19 C20 1.365(7) 2_455
C20 C19 1.365(7) 2_455
C21 C22 1.378(7) 2_766
C21 C24 1.383(8) .
C22 C21 1.378(7) 2_766
C22 C24 1.386(7) .
C22 C23 1.492(7) .
O3W O3W 0.83(6) 2_755
O5WA O5WB 0.95(7) .
